data_4330385
loop_
_publ_author_name
'Michael Knorr'
'Fabrice Guyon'
'Abderrahim Khatyr'
'Carsten Strohmann'
'Magali Allain'
'Shawkat M. Aly'
'Antony Lapprand'
'Daniel Fortin'
'Pierre D. Harvey'

_publ_section_title
;
 Construction of (CuX)2n Cluster-Containing (X = Br, I; n = 1, 2)
 Coordination Polymers Assembled by Dithioethers ArS(CH2)mSAr (Ar = Ph,
 p-Tol; m = 3, 5): Effect of the Spacer Length, Aryl Group, and
 Metal-to-Ligand Ratio on the Dimensionality, Cluster Nuclearity, and the
 Luminescence Properties of the Metal-Organic Frameworks
;
_journal_name_full 'Inorganic Chemistry'
_journal_page_first 9917
_journal_page_last 9934
_journal_paper_doi 10.1021/ic301385u
_journal_volume 51
_journal_year 2012
_chemical_formula_moiety 'C19 H24 Cu1 I1 S2'
_chemical_formula_sum 'C19 H24 Cu I S2'
_chemical_formula_weight 506.94
_space_group_IT_number 14
_symmetry_cell_setting monoclinic
_symmetry_space_group_name_Hall '-P 2ybc'
_symmetry_space_group_name_H-M 'P 1 21/c 1'
_audit_creation_date 2009-01-13T09:51:31-00:00
_audit_creation_method 'WinGX routine CIF_UPDATE'
_cell_angle_alpha 90
_cell_angle_beta 97.23(1)
_cell_angle_gamma 90
_cell_formula_units_Z 4
_cell_length_a 10.8493(9)
_cell_length_b 9.2519(7)
_cell_length_c 20.288(2)
_cell_measurement_reflns_used 8000
_cell_measurement_temperature 293(2)
_cell_measurement_theta_max 26.05
_cell_measurement_theta_min 1.85
_cell_volume 2020.2(3)
_computing_cell_refinement 'SELECT,CELL, STOE IPDS'
_computing_data_collection 'EXPOSE, STOE IPDS'
_computing_data_reduction 'INTEGRATE, STOE IPDS'
_computing_molecular_graphics 'DIAMOND 3.1f (Crystal Impact GbR 2005)'
_computing_publication_material 'WinGX publication routines (Farrugia, 1999)'
_computing_structure_refinement 'SHELXL-97 (Sheldrick, 1997)'
_computing_structure_solution 'direct methods (Sir92,Altomare et al.,1993)'
_diffrn_ambient_temperature 293(2)
_diffrn_detector_area_resol_mean 6.66
_diffrn_measured_fraction_theta_full 0.988
_diffrn_measured_fraction_theta_max 0.988
_diffrn_measurement_device_type 'STOE IPDS'
_diffrn_measurement_method 'Oscillation Phi Incr 1.1 deg'
_diffrn_radiation_probe x-ray
_diffrn_radiation_type MoK\a
_diffrn_radiation_wavelength 0.71073
_diffrn_reflns_av_R_equivalents 0.0808
_diffrn_reflns_limit_h_max 13
_diffrn_reflns_limit_h_min -13
_diffrn_reflns_limit_k_max 11
_diffrn_reflns_limit_k_min -11
_diffrn_reflns_limit_l_max 24
_diffrn_reflns_limit_l_min -24
_diffrn_reflns_number 19134
_diffrn_reflns_theta_full 26.05
_diffrn_reflns_theta_max 26.05
_diffrn_reflns_theta_min 1.89
_exptl_absorpt_coefficient_mu 2.813
_exptl_absorpt_correction_T_max 0.3538
_exptl_absorpt_correction_T_min 0.2373
_exptl_absorpt_correction_type gaussian
_exptl_absorpt_process_details
;
 PLATON-ABSGAUSS : Spek, A.L. (2003), J.Appl.Cryst. 36, 7-13
;
_exptl_crystal_colour colorless
_exptl_crystal_density_diffrn 1.667
_exptl_crystal_description prism
_exptl_crystal_F_000 1008
_exptl_crystal_size_max 0.54
_exptl_crystal_size_mid 0.54
_exptl_crystal_size_min 0.46
_refine_diff_density_max 1.045
_refine_diff_density_min -0.884
_refine_ls_extinction_coef 0.0116(7)
_refine_ls_extinction_expression Fc^*^=kFc[1+0.001xFc^2^\l^3^/sin(2\q)]^-1/4^
_refine_ls_extinction_method SHELXL
_refine_ls_goodness_of_fit_ref 1.045
_refine_ls_hydrogen_treatment constr
_refine_ls_matrix_type full
_refine_ls_number_parameters 211
_refine_ls_number_reflns 3953
_refine_ls_number_restraints 0
_refine_ls_restrained_S_all 1.045
_refine_ls_R_factor_gt 0.0415
_refine_ls_shift/su_max 0.001
_refine_ls_structure_factor_coef Fsqd
_refine_ls_weighting_details 'calc w=1/[\s^2^(Fo^2^)+(0.0757P)^2^+0.0000P] where P=(Fo^2^+2Fc^2^)/3'
_refine_ls_weighting_scheme calc
_refine_ls_wR_factor_ref 0.1138
_reflns_number_gt 3275
_reflns_number_total 3953
_reflns_threshold_expression >2sigma(I)
_cod_data_source_file ic301385u_si_002_8.cif
_cod_data_source_block cuis5tol
_cod_original_sg_symbol_H-M 'P 21/c'
_cod_database_code 4330385

loop_
_publ_contact_author_name
_publ_contact_author_address
_publ_contact_author_email
_publ_contact_author_fax
_publ_contact_author_phone
'ALLAIN, Magali'
;
MOLTECH ANJOU UMR CNRS 6200
2, bd Lavoisier
49045 Angers cedex
France
;
magali.allain@univ-angers.fr 33(0)241735405 33(0)241735368
'Carsten Strohmann'
;
Anorganische Chemie, Technische Universit\"at Dortmund, Otto-Hahn-Strasse 6,
 44227 Dortmund, Germany
;
mail@carsten-strohmann.de '+49 231 755 3797' '+49 231 755 3807'

loop_
_symmetry_equiv_pos_as_xyz
'x, y, z'
'-x, y+1/2, -z+1/2'
'-x, -y, -z'
'x, -y-1/2, z-1/2'

loop_
_atom_site_label
_atom_site_type_symbol
_atom_site_fract_x
_atom_site_fract_y
_atom_site_fract_z
_atom_site_U_iso_or_equiv
_atom_site_adp_type
_atom_site_occupancy
_atom_site_calc_flag
_atom_site_refinement_flags
C1 C 0.2492(4) 0.0583(4) 0.33870(17) 0.0410(8) Uani 1 d .
C2 C 0.2699(5) -0.0371(6) 0.2888(2) 0.0573(12) Uani 1 d .
H2 H 0.2041 -0.089 0.2664 0.069 Uiso 1 calc R
C3 C 0.3880(6) -0.0551(7) 0.2726(2) 0.0703(15) Uani 1 d .
H3 H 0.4008 -0.12 0.2391 0.084 Uiso 1 calc R
C4 C 0.4885(5) 0.0200(6) 0.3043(2) 0.0623(13) Uani 1 d .
C5 C 0.4667(5) 0.1147(6) 0.3543(3) 0.0599(12) Uani 1 d .
H5 H 0.5328 0.166 0.3768 0.072 Uiso 1 calc R
C6 C 0.3485(5) 0.1343(5) 0.3715(2) 0.0493(10) Uani 1 d .
H6 H 0.3356 0.1986 0.4053 0.059 Uiso 1 calc R
C7 C 0.6176(5) -0.0031(10) 0.2874(3) 0.099(2) Uani 1 d .
H7A H 0.6649 -0.0571 0.3223 0.149 Uiso 1 calc R
H7B H 0.6567 0.0888 0.2826 0.149 Uiso 1 calc R
H7C H 0.6141 -0.0559 0.2464 0.149 Uiso 1 calc R
C8 C 0.0556(4) 0.2617(5) 0.32660(18) 0.0463(9) Uani 1 d .
H8A H -0.034 0.2732 0.3225 0.056 Uiso 1 calc R
H8B H 0.0918 0.3314 0.3592 0.056 Uiso 1 calc R
C9 C 0.0987(4) 0.2973(5) 0.26008(17) 0.0455(9) Uani 1 d .
H9A H 0.1886 0.2907 0.2649 0.055 Uiso 1 calc R
H9B H 0.0765 0.3967 0.249 0.055 Uiso 1 calc R
C10 C 0.0459(4) 0.2009(5) 0.20182(17) 0.0460(9) Uani 1 d .
H10A H 0.0576 0.1001 0.2142 0.055 Uiso 1 calc R
H10B H -0.0425 0.2184 0.1913 0.055 Uiso 1 calc R
C11 C 0.1108(4) 0.2325(5) 0.14091(17) 0.0464(9) Uani 1 d .
H11A H 0.0921 0.3308 0.1264 0.056 Uiso 1 calc R
H11B H 0.1999 0.2255 0.1532 0.056 Uiso 1 calc R
C12 C 0.0725(4) 0.1306(5) 0.08382(18) 0.0438(9) Uani 1 d .
H12A H -0.0168 0.136 0.0721 0.053 Uiso 1 calc R
H12B H 0.0931 0.0325 0.098 0.053 Uiso 1 calc R
C13 C 0.3085(4) 0.1575(4) 0.04310(17) 0.0376(8) Uani 1 d .
C14 C 0.3572(4) 0.0235(5) 0.0634(2) 0.0539(10) Uani 1 d .
H14 H 0.3062 -0.0575 0.0615 0.065 Uiso 1 calc R
C15 C 0.4818(5) 0.0117(5) 0.0864(2) 0.0599(12) Uani 1 d .
H15 H 0.5132 -0.0773 0.1019 0.072 Uiso 1 calc R
C16 C 0.5612(4) 0.1280(5) 0.0871(2) 0.0471(10) Uani 1 d .
C17 C 0.5118(4) 0.2600(5) 0.0665(2) 0.0523(10) Uani 1 d .
H17 H 0.5639 0.34 0.067 0.063 Uiso 1 calc R
C18 C 0.3871(4) 0.2762(5) 0.0450(2) 0.0474(9) Uani 1 d .
H18 H 0.3555 0.3666 0.0319 0.057 Uiso 1 calc R
C19 C 0.6990(5) 0.1104(6) 0.1099(3) 0.0652(13) Uani 1 d .
H19A H 0.7308 0.197 0.1318 0.098 Uiso 1 calc R
H19B H 0.7419 0.0926 0.072 0.098 Uiso 1 calc R
H19C H 0.7117 0.0304 0.1401 0.098 Uiso 1 calc R
S1 S 0.09486(10) 0.08018(11) 0.35787(4) 0.0406(2) Uani 1 d .
S2 S 0.14791(9) 0.17179(11) 0.01071(4) 0.0395(2) Uani 1 d .
Cu1 Cu 0.08112(5) 0.09890(6) 0.47284(2) 0.04424(17) Uani 1 d .
I1 I 0.16485(2) -0.13393(3) 0.534189(14) 0.04852(14) Uani 1 d .

loop_
_atom_site_aniso_label
_atom_site_aniso_U_11
_atom_site_aniso_U_22
_atom_site_aniso_U_33
_atom_site_aniso_U_23
_atom_site_aniso_U_13
_atom_site_aniso_U_12
C1 0.048(2) 0.040(2) 0.0342(16) 0.0010(14) 0.0041(15) 0.0037(19)
C2 0.064(3) 0.055(3) 0.054(2) -0.0091(19) 0.007(2) 0.008(2)
C3 0.084(4) 0.074(4) 0.055(3) -0.010(2) 0.018(3) 0.026(3)
C4 0.051(3) 0.076(4) 0.062(3) 0.011(2) 0.017(2) 0.023(3)
C5 0.049(3) 0.063(3) 0.067(3) -0.001(2) 0.005(2) 0.005(2)
C6 0.051(3) 0.049(2) 0.049(2) -0.0058(17) 0.0121(19) 0.004(2)
C7 0.056(4) 0.154(7) 0.091(4) 0.003(4) 0.023(3) 0.041(4)
C8 0.049(2) 0.054(2) 0.0366(17) 0.0052(16) 0.0074(16) 0.007(2)
C9 0.051(2) 0.048(2) 0.0378(18) 0.0073(16) 0.0069(16) 0.002(2)
C10 0.040(2) 0.062(3) 0.0373(18) 0.0081(17) 0.0074(15) 0.003(2)
C11 0.054(2) 0.049(2) 0.0380(18) 0.0037(16) 0.0115(17) -0.004(2)
C12 0.043(2) 0.049(2) 0.0396(18) 0.0056(16) 0.0039(16) -0.0053(18)
C13 0.037(2) 0.042(2) 0.0340(16) -0.0022(14) 0.0054(14) 0.0026(17)
C14 0.051(3) 0.039(2) 0.071(3) 0.005(2) 0.005(2) -0.002(2)
C15 0.053(3) 0.047(3) 0.079(3) 0.011(2) 0.006(2) 0.011(2)
C16 0.044(2) 0.052(3) 0.047(2) -0.0009(17) 0.0082(17) 0.0069(19)
C17 0.047(2) 0.047(2) 0.062(2) -0.0007(19) 0.0038(19) -0.003(2)
C18 0.048(2) 0.034(2) 0.060(2) -0.0007(17) 0.0046(19) 0.0015(19)
C19 0.042(3) 0.080(4) 0.072(3) 0.002(2) 0.003(2) 0.009(2)
S1 0.0442(5) 0.0452(6) 0.0330(4) 0.0001(4) 0.0067(4) -0.0047(4)
S2 0.0405(5) 0.0442(5) 0.0332(4) -0.0006(4) 0.0026(3) -0.0002(4)
Cu1 0.0441(3) 0.0499(3) 0.0388(3) 0.00210(19) 0.0057(2) 0.0003(2)
I1 0.03723(19) 0.0455(2) 0.0622(2) 0.00553(11) 0.00350(13) 0.00413(11)

loop_
_atom_type_symbol
_atom_type_description
_atom_type_scat_dispersion_real
_atom_type_scat_dispersion_imag
_atom_type_scat_source
C C 0.0033 0.0016 'International Tables Vol C Tables 4.2.6.8 and 6.1.1.4'
H H 0 0 'International Tables Vol C Tables 4.2.6.8 and 6.1.1.4'
S S 0.1246 0.1234 'International Tables Vol C Tables 4.2.6.8 and 6.1.1.4'
Cu Cu 0.3201 1.2651 'International Tables Vol C Tables 4.2.6.8 and 6.1.1.4'
I I -0.4742 1.8119 'International Tables Vol C Tables 4.2.6.8 and 6.1.1.4'

loop_
_geom_angle_atom_site_label_1
_geom_angle_atom_site_label_2
_geom_angle_atom_site_label_3
_geom_angle
_geom_angle_site_symmetry_1
_geom_angle_site_symmetry_3
C2 C1 C6 119.2(4) . .
C2 C1 S1 118.5(3) . .
C6 C1 S1 122.3(3) . .
C3 C2 C1 119.8(5) . .
C3 C2 H2 120.1 . .
C1 C2 H2 120.1 . .
C2 C3 C4 122.2(5) . .
C2 C3 H3 118.9 . .
C4 C3 H3 118.9 . .
C3 C4 C5 117.6(4) . .
C3 C4 C7 121.8(5) . .
C5 C4 C7 120.6(6) . .
C6 C5 C4 121.2(5) . .
C6 C5 H5 119.4 . .
C4 C5 H5 119.4 . .
C5 C6 C1 120.1(4) . .
C5 C6 H6 119.9 . .
C1 C6 H6 119.9 . .
C4 C7 H7A 109.5 . .
C4 C7 H7B 109.5 . .
H7A C7 H7B 109.5 . .
C4 C7 H7C 109.5 . .
H7A C7 H7C 109.5 . .
H7B C7 H7C 109.5 . .
C9 C8 S1 115.0(3) . .
C9 C8 H8A 108.5 . .
S1 C8 H8A 108.5 . .
C9 C8 H8B 108.5 . .
S1 C8 H8B 108.5 . .
H8A C8 H8B 107.5 . .
C8 C9 C10 115.6(4) . .
C8 C9 H9A 108.4 . .
C10 C9 H9A 108.4 . .
C8 C9 H9B 108.4 . .
C10 C9 H9B 108.4 . .
H9A C9 H9B 107.4 . .
C11 C10 C9 110.3(4) . .
C11 C10 H10A 109.6 . .
C9 C10 H10A 109.6 . .
C11 C10 H10B 109.6 . .
C9 C10 H10B 109.6 . .
H10A C10 H10B 108.1 . .
C12 C11 C10 113.0(4) . .
C12 C11 H11A 109 . .
C10 C11 H11A 109 . .
C12 C11 H11B 109 . .
C10 C11 H11B 109 . .
H11A C11 H11B 107.8 . .
C11 C12 S2 112.7(3) . .
C11 C12 H12A 109.1 . .
S2 C12 H12A 109.1 . .
C11 C12 H12B 109.1 . .
S2 C12 H12B 109.1 . .
H12A C12 H12B 107.8 . .
C18 C13 C14 119.2(4) . .
C18 C13 S2 121.3(3) . .
C14 C13 S2 119.5(3) . .
C15 C14 C13 119.5(4) . .
C15 C14 H14 120.3 . .
C13 C14 H14 120.3 . .
C16 C15 C14 121.8(4) . .
C16 C15 H15 119.1 . .
C14 C15 H15 119.1 . .
C15 C16 C17 118.1(4) . .
C15 C16 C19 120.7(4) . .
C17 C16 C19 121.2(4) . .
C18 C17 C16 121.4(4) . .
C18 C17 H17 119.3 . .
C16 C17 H17 119.3 . .
C17 C18 C13 120.0(4) . .
C17 C18 H18 120 . .
C13 C18 H18 120 . .
C16 C19 H19A 109.5 . .
C16 C19 H19B 109.5 . .
H19A C19 H19B 109.5 . .
C16 C19 H19C 109.5 . .
H19A C19 H19C 109.5 . .
H19B C19 H19C 109.5 . .
C1 S1 C8 102.34(19) . .
C1 S1 Cu1 113.74(13) . .
C8 S1 Cu1 103.56(12) . .
C13 S2 C12 101.65(18) . .
C13 S2 Cu1 115.78(13) . 4_565
C12 S2 Cu1 107.73(14) . 4_565
S2 Cu1 S1 109.59(4) 4_566 .
S2 Cu1 I1 121.33(3) 4_566 .
S1 Cu1 I1 110.55(3) . .
S2 Cu1 I1 99.98(3) 4_566 3_556
S1 Cu1 I1 98.21(3) . 3_556
I1 Cu1 I1 114.40(2) . 3_556
S2 Cu1 Cu1 129.41(3) 4_566 3_556
S1 Cu1 Cu1 116.92(4) . 3_556
I1 Cu1 Cu1 58.548(19) . 3_556
I1 Cu1 Cu1 55.849(19) 3_556 3_556
Cu1 I1 Cu1 65.60(2) . 3_556

loop_
_geom_bond_atom_site_label_1
_geom_bond_atom_site_label_2
_geom_bond_distance
_geom_bond_site_symmetry_2
C1 C2 1.383(6) .
C1 C6 1.385(6) .
C1 S1 1.777(4) .
C2 C3 1.372(7) .
C2 H2 0.93 .
C3 C4 1.382(8) .
C3 H3 0.93 .
C4 C5 1.383(7) .
C4 C7 1.500(7) .
C5 C6 1.383(7) .
C5 H5 0.93 .
C6 H6 0.93 .
C7 H7A 0.96 .
C7 H7B 0.96 .
C7 H7C 0.96 .
C8 C9 1.519(5) .
C8 S1 1.827(4) .
C8 H8A 0.97 .
C8 H8B 0.97 .
C9 C10 1.533(6) .
C9 H9A 0.97 .
C9 H9B 0.97 .
C10 C11 1.526(5) .
C10 H10A 0.97 .
C10 H10B 0.97 .
C11 C12 1.510(6) .
C11 H11A 0.97 .
C11 H11B 0.97 .
C12 S2 1.822(4) .
C12 H12A 0.97 .
C12 H12B 0.97 .
C13 C18 1.388(6) .
C13 C14 1.389(6) .
C13 S2 1.788(4) .
C14 C15 1.378(7) .
C14 H14 0.93 .
C15 C16 1.377(7) .
C15 H15 0.93 .
C16 C17 1.378(6) .
C16 C19 1.518(7) .
C17 C18 1.376(6) .
C17 H17 0.93 .
C18 H18 0.93 .
C19 H19A 0.96 .
C19 H19B 0.96 .
C19 H19C 0.96 .
S1 Cu1 2.3623(9) .
S2 Cu1 2.3401(11) 4_565
Cu1 S2 2.3401(11) 4_566
Cu1 I1 2.5942(6) .
Cu1 I1 2.6742(6) 3_556
Cu1 Cu1 2.8549(10) 3_556
I1 Cu1 2.6742(6) 3_556
